data_7049601
loop_
_publ_author_name
'Tahara, Keishiro'
'Ashihara, Yuya'
'Higashino, Toshiki'
'Ozawa, Yoshiki'
'Kadoya, Tomofumi'
'Sugimoto, Kunihisa'
'Ueda, Akira'
'Mori, Hatsumi'
'Abe, Masaaki'

_publ_section_title
;
 New \p-extended catecholato complexes of Pt(ii) and Pd(ii) containing a
 benzothienobenzothiophene (BTBT) moiety: synthesis, electrochemical
 behavior and charge transfer properties.
;
_journal_issue 21
_journal_name_full 'Dalton transactions (Cambridge, England : 2003)'
_journal_page_first 7367
_journal_page_last 7377
_journal_paper_doi 10.1039/c8dt05057k
_journal_volume 48
_journal_year 2019
_chemical_compound_source 'synthesis as described'
_chemical_formula_sum 'C33 H31.5 N2.5 O2 Pd S2'
_chemical_formula_weight 665.63
_chemical_name_common PdBTBT
_chemical_name_systematic PdBTBT
_space_group_IT_number 14
_space_group_name_Hall '-P 2yn'
_space_group_name_H-M_alt 'P 1 21/n 1'
_symmetry_cell_setting monoclinic
_symmetry_Int_Tables_number 14
_symmetry_space_group_name_Hall '-P 2yn'
_symmetry_space_group_name_H-M 'P 1 21/n 1'
_atom_sites_solution_hydrogens geom
_audit_conform_dict_location ftp://ftp.iucr.org/pub/cif_core.dic
_audit_conform_dict_name cif_core.dic
_audit_conform_dict_version 2.4.3
_audit_creation_date 2018-12-05T17:04:01-00:00
_audit_creation_method 'WinGX routine CIF_UPDATE'
_audit_update_record
;
2018-12-17 deposited with the CCDC.    2019-04-04 downloaded from the CCDC.
;
_cell_angle_alpha 90
_cell_angle_beta 109.918(8)
_cell_angle_gamma 90
_cell_formula_units_Z 4
_cell_length_a 12.413(3)
_cell_length_b 17.240(5)
_cell_length_c 14.457(4)
_cell_measurement_reflns_used 12547
_cell_measurement_temperature 100(2)
_cell_measurement_theta_max 11.33
_cell_measurement_theta_min 0.5
_cell_measurement_wavelength 0.3009
_cell_volume 2908.7(14)
_computing_cell_refinement 'R-AXIS (Rigaku Co. Ltd., 2008)'
_computing_data_collection 'R-AXIS (Rigaku Co. Ltd., 2008)'
_computing_data_reduction 'RAPID-AUTO (Rigaku, 2008), SORTAV (Blessing, 1995)'
_computing_molecular_graphics 'PLATON (Spek, 2009)'
_computing_publication_material 'WinGX publication routines (Farrugia, 2012)'
_computing_structure_refinement 'SHELXL-2018/3 (Sheldrick, 2015b)'
_computing_structure_solution 'SHELXT-2018/2 (Sheldrick, 2015a)'
_diffrn_ambient_temperature 100(2)
_diffrn_detector_area_resol_mean 5.81
_diffrn_measured_fraction_theta_full 0.999
_diffrn_measured_fraction_theta_max 0.999
_diffrn_measurement_device 'quarter \C-circle diffractometer'
_diffrn_measurement_device_type 'SPring-8 BL02B1 Dectris PILATUS3 X 1M CdTe HPC detector'
_diffrn_measurement_method '\w axis oscillation'
_diffrn_orient_matrix_UB_11 -0.02277
_diffrn_orient_matrix_UB_12 0.055672
_diffrn_orient_matrix_UB_13 -0.000393
_diffrn_orient_matrix_UB_21 0.081558
_diffrn_orient_matrix_UB_22 0.014283
_diffrn_orient_matrix_UB_23 0.036512
_diffrn_orient_matrix_UB_31 0.013136
_diffrn_orient_matrix_UB_32 0.007823
_diffrn_orient_matrix_UB_33 -0.063871
_diffrn_radiation_monochromator 'Si 311'
_diffrn_radiation_probe x-ray
_diffrn_radiation_type synchrotron
_diffrn_radiation_wavelength 0.3009
_diffrn_reflns_av_R_equivalents 0.0702
_diffrn_reflns_av_unetI/netI 0.0514
_diffrn_reflns_Laue_measured_fraction_full 0.999
_diffrn_reflns_Laue_measured_fraction_max 0.999
_diffrn_reflns_limit_h_max 16
_diffrn_reflns_limit_h_min -16
_diffrn_reflns_limit_k_max 22
_diffrn_reflns_limit_k_min -22
_diffrn_reflns_limit_l_max 18
_diffrn_reflns_limit_l_min -18
_diffrn_reflns_number 43288
_diffrn_reflns_point_group_measured_fraction_full 0.999
_diffrn_reflns_point_group_measured_fraction_max 0.999
_diffrn_reflns_theta_full 10.401
_diffrn_reflns_theta_max 11.267
_diffrn_reflns_theta_min 0.793
_diffrn_source 'sealed x-ray tube'
_diffrn_standards_number 0
_exptl_absorpt_coefficient_mu 0.4
_exptl_absorpt_correction_T_max 1.0000
_exptl_absorpt_correction_T_min 0.8122
_exptl_absorpt_correction_type multi-scan
_exptl_absorpt_process_details 'ABSCOR (Rigaku, 1995)'
_exptl_crystal_colour purple
_exptl_crystal_density_diffrn 1.52
_exptl_crystal_density_method 'not measured'
_exptl_crystal_description block
_exptl_crystal_F_000 1364
_exptl_crystal_size_max 0.05
_exptl_crystal_size_mid 0.03
_exptl_crystal_size_min 0.02
_refine_diff_density_max 0.688
_refine_diff_density_min -0.784
_refine_diff_density_rms 0.068
_refine_ls_extinction_method none
_refine_ls_goodness_of_fit_ref 0.997
_refine_ls_hydrogen_treatment constr
_refine_ls_matrix_type full
_refine_ls_number_constraints 0
_refine_ls_number_parameters 444
_refine_ls_number_reflns 6670
_refine_ls_number_restraints 3
_refine_ls_restrained_S_all 0.997
_refine_ls_R_factor_all 0.0506
_refine_ls_R_factor_gt 0.0341
_refine_ls_shift/su_max 0.001
_refine_ls_shift/su_mean 0
_refine_ls_structure_factor_coef Fsqd
_refine_ls_weighting_details 'w=1/[\s^2^(Fo^2^)+(0.0349P)^2^] where P=(Fo^2^+2Fc^2^)/3'
_refine_ls_weighting_scheme calc
_refine_ls_wR_factor_gt 0.0724
_refine_ls_wR_factor_ref 0.0759
_reflns_Friedel_coverage 0
_reflns_number_gt 5270
_reflns_number_total 6670
_reflns_threshold_expression 'I > 2\s(I)'
_cod_data_source_file c8dt05057k2.cif
_cod_data_source_block pdBTBT
_cod_depositor_comments 'Adding full bibliography for 7049601.cif.'
_cod_original_sg_symbol_H-M 'P 21/n'
_cod_original_formula_sum 'C33 H31.50 N2.50 O2 Pd S2'
_cod_database_code 7049601
_shelx_estimated_absorpt_t_min 0.98
_shelx_estimated_absorpt_t_max 0.992

loop_
_symmetry_equiv_pos_as_xyz
'x, y, z'
'-x+1/2, y+1/2, -z+1/2'
'-x, -y, -z'
'x-1/2, -y-1/2, z-1/2'

loop_
_atom_site_label
_atom_site_type_symbol
_atom_site_fract_x
_atom_site_fract_y
_atom_site_fract_z
_atom_site_U_iso_or_equiv
_atom_site_adp_type
_atom_site_occupancy
_atom_site_site_symmetry_order
_atom_site_calc_flag
_atom_site_refinement_flags_posn
_atom_site_refinement_flags_adp
_atom_site_refinement_flags_occupancy
_atom_site_disorder_assembly
_atom_site_disorder_group
Pd01 Pd 0.51938(2) 0.62804(2) 0.58762(2) 0.02585(6) Uani 1 1 d . . . . .
S1 S 0.36846(7) 0.76843(5) 1.03005(6) 0.0313(2) Uani 0.821(2) 1 d . . P A 1
S2 S 0.69845(7) 0.67662(5) 1.08653(7) 0.0308(2) Uani 0.821(2) 1 d . . P A 1
O1 O 0.6466(3) 0.62156(19) 0.7192(2) 0.0291(6) Uani 0.821(2) 1 d . . P A 1
O2 O 0.4314(2) 0.67653(16) 0.6622(2) 0.0296(6) Uani 0.821(2) 1 d . . P A 1
C1 C 0.6091(4) 0.64998(19) 0.7896(2) 0.0247(7) Uani 0.821(2) 1 d . . P A 1
C2 C 0.4938(4) 0.6796(2) 0.7591(3) 0.0249(7) Uani 0.821(2) 1 d . . P A 1
C3 C 0.4497(3) 0.70889(18) 0.8277(2) 0.0259(7) Uani 0.821(2) 1 d . . P A 1
H3 H 0.374598 0.730107 0.806668 0.031 Uiso 0.821(2) 1 calc R U P A 1
C4 C 0.5149(4) 0.7075(2) 0.9278(3) 0.0249(10) Uani 0.821(2) 1 d . . P A 1
C5 C 0.6294(3) 0.67751(17) 0.9574(2) 0.0258(6) Uani 0.821(2) 1 d . . P A 1
C6 C 0.6763(3) 0.64903(18) 0.8888(2) 0.0267(7) Uani 0.821(2) 1 d . . P A 1
H6 H 0.752356 0.629475 0.909447 0.032 Uiso 0.821(2) 1 calc R U P A 1
C7 C 0.4898(3) 0.72835(18) 1.0135(3) 0.0272(7) Uani 0.821(2) 1 d . . P A 1
C8 C 0.5757(3) 0.71450(17) 1.1027(2) 0.0275(7) Uani 0.821(2) 1 d . . P A 1
C9 C 0.4338(3) 0.76521(19) 1.1582(3) 0.0284(7) Uani 0.821(2) 1 d . . P A 1
C10 C 0.5471(4) 0.73465(19) 1.1875(3) 0.0252(7) Uani 0.821(2) 1 d . . P A 1
C11 C 0.6099(4) 0.7305(2) 1.2880(3) 0.0334(9) Uani 0.821(2) 1 d . . P A 1
H11 H 0.685322 0.709769 1.30852 0.04 Uiso 0.821(2) 1 calc R U P A 1
C12 C 0.5646(10) 0.7564(6) 1.3599(7) 0.038(2) Uani 0.821(2) 1 d . . P A 1
H12 H 0.608173 0.754272 1.428084 0.046 Uiso 0.821(2) 1 calc R U P A 1
C13 C 0.4498(5) 0.7859(3) 1.3253(4) 0.0333(12) Uani 0.821(2) 1 d . . P A 1
H13 H 0.416892 0.803168 1.372165 0.04 Uiso 0.821(2) 1 calc R U P A 1
C14 C 0.3859(4) 0.7903(2) 1.2278(3) 0.0323(8) Uani 0.821(2) 1 d . . P A 1
H14 H 0.310012 0.810137 1.207362 0.039 Uiso 0.821(2) 1 calc R U P A 1
S102 S 0.3609(4) 0.7629(3) 0.9633(4) 0.0462(13) Uiso 0.179(2) 1 d . . P A 2
S101 S 0.6816(4) 0.6825(3) 1.1390(5) 0.0496(14) Uiso 0.179(2) 1 d . . P A 2
O101 O 0.4004(11) 0.6877(8) 0.6301(10) 0.025(3) Uiso 0.179(2) 1 d . . P A 2
O102 O 0.6135(12) 0.6344(9) 0.7175(13) 0.029(4) Uiso 0.179(2) 1 d . . P A 2
C101 C 0.4485(18) 0.6908(11) 0.7261(17) 0.029(4) Uiso 0.179(2) 1 d . . P A 2
C102 C 0.556(2) 0.6633(10) 0.7751(12) 0.020(3) Uiso 0.179(2) 1 d . . P A 2
C103 C 0.6147(16) 0.6664(10) 0.8811(12) 0.034(4) Uiso 0.179(2) 1 d . . P A 2
H103 H 0.690561 0.647824 0.912027 0.04 Uiso 0.179(2) 1 calc R U P A 2
C104 C 0.5484(14) 0.6999(10) 0.9347(13) 0.007(4) Uiso 0.179(2) 1 d . . P A 2
C105 C 0.4290(15) 0.7292(11) 0.8822(14) 0.041(4) Uiso 0.179(2) 1 d . . P A 2
C106 C 0.381(2) 0.7246(12) 0.7833(16) 0.053(5) Uiso 0.179(2) 1 d . . P A 2
H106 H 0.305597 0.742846 0.750808 0.064 Uiso 0.179(2) 1 calc R U P A 2
C107 C 0.5616(17) 0.7084(11) 1.0414(16) 0.040(4) Uiso 0.179(2) 1 d . . P A 2
C108 C 0.4766(16) 0.7374(11) 1.0559(15) 0.039(4) Uiso 0.179(2) 1 d . . P A 2
C109 C 0.6067(18) 0.7172(11) 1.2182(15) 0.038(4) Uiso 0.179(2) 1 d . . P A 2
C110 C 0.496(2) 0.7460(10) 1.1693(12) 0.019(3) Uiso 0.179(2) 1 d . . P A 2
C111 C 0.429(2) 0.7764(14) 1.217(2) 0.048(6) Uiso 0.179(2) 1 d . . P A 2
H111 H 0.354367 0.796058 1.183017 0.058 Uiso 0.179(2) 1 calc R U P A 2
C112 C 0.481(3) 0.7768(18) 1.327(2) 0.033(7) Uiso 0.179(2) 1 d . . P A 2
H112 H 0.445327 0.797254 1.370422 0.04 Uiso 0.179(2) 1 calc R U P A 2
C113 C 0.572(5) 0.748(3) 1.350(4) 0.042(14) Uiso 0.179(2) 1 d . . P A 2
H113 H 0.601179 0.7455 1.420112 0.05 Uiso 0.179(2) 1 calc R U P A 2
C114 C 0.649(2) 0.7173(15) 1.3169(18) 0.046(7) Uiso 0.179(2) 1 d . . P A 2
H114 H 0.721891 0.69853 1.356207 0.055 Uiso 0.179(2) 1 calc R U P A 2
C15 C 0.7187(2) 0.55609(14) 0.5524(2) 0.0286(5) Uani 1 1 d . . . . .
H15 H 0.757168 0.562909 0.62097 0.034 Uiso 1 1 calc R U . . .
C16 C 0.7773(2) 0.52523(15) 0.4957(2) 0.0297(6) Uani 1 1 d . . . . .
H16 H 0.855476 0.51098 0.525583 0.036 Uiso 1 1 calc R U . . .
C17 C 0.7234(2) 0.51463(14) 0.39475(19) 0.0263(5) Uani 1 1 d . . . . .
C18 C 0.6073(2) 0.53364(14) 0.35521(19) 0.0253(5) Uani 1 1 d . . . . .
H18 H 0.566348 0.524898 0.287397 0.03 Uiso 1 1 calc R U . . .
C19 C 0.5514(2) 0.56538(13) 0.41505(18) 0.0235(5) Uani 1 1 d . . . . .
C20 C 0.4298(2) 0.59049(13) 0.38154(19) 0.0250(5) Uani 1 1 d . . . . .
C21 C 0.3507(2) 0.57929(15) 0.28832(19) 0.0270(5) Uani 1 1 d . . . . .
H21 H 0.372922 0.552998 0.239946 0.032 Uiso 1 1 calc R U . . .
C22 C 0.2376(2) 0.60648(15) 0.2646(2) 0.0301(6) Uani 1 1 d . . . . .
C23 C 0.2115(2) 0.64636(15) 0.3381(2) 0.0316(6) Uani 1 1 d . . . . .
H23 H 0.137215 0.667815 0.324423 0.038 Uiso 1 1 calc R U . . .
C24 C 0.2925(2) 0.65503(15) 0.4308(2) 0.0299(6) Uani 1 1 d . . . . .
H24 H 0.271831 0.681311 0.48005 0.036 Uiso 1 1 calc R U . . .
C25 C 0.7933(2) 0.48422(16) 0.3333(2) 0.0332(6) Uani 1 1 d . . . . .
C26 C 0.8458(3) 0.40495(18) 0.3748(2) 0.0442(7) Uani 1 1 d . . . . .
H26A H 0.895205 0.411149 0.443591 0.066 Uiso 1 1 calc R U . . .
H26B H 0.891129 0.385196 0.336169 0.066 Uiso 1 1 calc R U . . .
H26C H 0.784181 0.368203 0.371137 0.066 Uiso 1 1 calc R U . . .
C27 C 0.8895(3) 0.5432(2) 0.3422(3) 0.0460(8) Uani 1 1 d . . . . .
H27A H 0.855784 0.592513 0.312507 0.069 Uiso 1 1 calc R U . . .
H27B H 0.939543 0.523202 0.307846 0.069 Uiso 1 1 calc R U . . .
H27C H 0.934351 0.551299 0.411748 0.069 Uiso 1 1 calc R U . . .
C28 C 0.7214(3) 0.47436(18) 0.2250(2) 0.0399(7) Uani 1 1 d . . . . .
H28A H 0.658162 0.438442 0.218893 0.06 Uiso 1 1 calc R U . . .
H28B H 0.769411 0.453514 0.189261 0.06 Uiso 1 1 calc R U . . .
H28C H 0.690401 0.524794 0.197139 0.06 Uiso 1 1 calc R U . . .
C29 C 0.1482(2) 0.59002(17) 0.1631(2) 0.0371(6) Uani 1 1 d . . . . .
C30 C 0.1108(4) 0.5059(2) 0.1626(3) 0.0751(13) Uani 1 1 d . . . . .
H30A H 0.177247 0.471832 0.174017 0.113 Uiso 1 1 calc R U . . .
H30B H 0.053012 0.49371 0.098753 0.113 Uiso 1 1 calc R U . . .
H30C H 0.078131 0.498134 0.214795 0.113 Uiso 1 1 calc R U . . .
C31 C 0.0418(4) 0.6389(3) 0.1428(4) 0.118(3) Uani 1 1 d . . . . .
H31A H 0.013454 0.634603 0.198153 0.177 Uiso 1 1 calc R U . . .
H31B H -0.01727 0.620701 0.082566 0.177 Uiso 1 1 calc R U . . .
H31C H 0.060132 0.693227 0.134694 0.177 Uiso 1 1 calc R U . . .
C32 C 0.1968(4) 0.6008(5) 0.0831(3) 0.162(4) Uani 1 1 d . . . . .
H32A H 0.222083 0.654678 0.083157 0.243 Uiso 1 1 calc R U . . .
H32B H 0.138056 0.589011 0.019585 0.243 Uiso 1 1 calc R U . . .
H32C H 0.262245 0.565926 0.093927 0.243 Uiso 1 1 calc R U . . .
N1 N 0.60732(17) 0.57691(12) 0.51242(15) 0.0239(4) Uani 1 1 d . . . . .
N2 N 0.39992(18) 0.62729(12) 0.45334(16) 0.0259(4) Uani 1 1 d . . . . .
C010 C 0.4811(7) 0.5080(5) 0.0375(6) 0.039(2) Uiso 0.5 1 d D . P B -1
C011 C 0.5420(7) 0.4808(5) -0.0251(6) 0.040(2) Uiso 0.5 1 d D . P B -1
H01A H 0.542584 0.521497 -0.072269 0.06 Uiso 0.5 1 calc R U P B -1
H01B H 0.50385 0.434519 -0.060848 0.06 Uiso 0.5 1 calc R U P B -1
H01C H 0.620952 0.467827 0.015116 0.06 Uiso 0.5 1 calc R U P B -1
N011 N 0.4318(5) 0.5327(4) 0.0898(5) 0.0619(16) Uiso 0.5 1 d D . P B -1

loop_
_atom_site_aniso_label
_atom_site_aniso_U_11
_atom_site_aniso_U_22
_atom_site_aniso_U_33
_atom_site_aniso_U_23
_atom_site_aniso_U_13
_atom_site_aniso_U_12
Pd01 0.03157(10) 0.02246(9) 0.02795(10) -0.00444(8) 0.01589(7) -0.00391(8)
S1 0.0329(4) 0.0342(4) 0.0303(5) -0.0039(3) 0.0155(4) 0.0011(3)
S2 0.0355(4) 0.0328(4) 0.0272(5) 0.0020(3) 0.0148(4) 0.0051(3)
O1 0.0289(15) 0.0344(15) 0.0264(13) -0.0055(10) 0.0126(12) 0.0030(13)
O2 0.0268(14) 0.0379(15) 0.0241(15) -0.0059(12) 0.0086(12) 0.0036(12)
C1 0.0263(18) 0.0239(16) 0.0270(17) -0.0036(12) 0.0131(14) -0.0025(14)
C2 0.0237(19) 0.0252(17) 0.0261(19) -0.0026(13) 0.0089(16) -0.0030(15)
C3 0.0256(15) 0.0265(16) 0.0292(17) -0.0056(12) 0.0140(14) -0.0017(13)
C4 0.022(2) 0.0231(19) 0.034(2) -0.0022(13) 0.0143(19) -0.0007(17)
C5 0.0333(17) 0.0216(14) 0.0233(15) -0.0004(11) 0.0109(13) -0.0018(13)
C6 0.0253(15) 0.0253(16) 0.0311(16) -0.0006(12) 0.0117(13) 0.0023(13)
C7 0.0355(19) 0.0227(15) 0.0303(18) -0.0060(13) 0.0200(16) -0.0025(13)
C8 0.0374(17) 0.0218(15) 0.0253(17) -0.0022(11) 0.0135(14) -0.0029(13)
C9 0.035(2) 0.0208(15) 0.0327(19) 0.0002(13) 0.0150(15) -0.0035(15)
C10 0.029(2) 0.0185(16) 0.0344(19) -0.0016(13) 0.0189(17) -0.0011(16)
C11 0.042(2) 0.0288(19) 0.035(2) 0.0033(17) 0.020(2) 0.0005(18)
C12 0.064(5) 0.027(3) 0.035(3) -0.006(2) 0.031(3) -0.006(2)
C13 0.045(3) 0.025(2) 0.039(3) -0.0030(15) 0.027(3) 0.000(2)
C14 0.0375(19) 0.0223(16) 0.043(2) 0.0004(14) 0.0206(18) -0.0021(15)
C15 0.0327(13) 0.0236(12) 0.0291(13) 0.0003(10) 0.0101(11) -0.0008(11)
C16 0.0266(12) 0.0263(13) 0.0367(14) 0.0042(10) 0.0116(11) 0.0032(10)
C17 0.0307(12) 0.0177(11) 0.0340(14) -0.0003(9) 0.0156(11) 0.0001(10)
C18 0.0301(12) 0.0214(12) 0.0275(12) -0.0014(9) 0.0138(11) -0.0018(10)
C19 0.0281(12) 0.0179(11) 0.0272(12) 0.0002(9) 0.0129(10) -0.0028(10)
C20 0.0311(12) 0.0172(11) 0.0318(13) 0.0023(9) 0.0173(11) -0.0001(10)
C21 0.0323(13) 0.0234(12) 0.0276(13) 0.0006(10) 0.0129(11) -0.0015(10)
C22 0.0318(13) 0.0235(13) 0.0334(14) 0.0064(10) 0.0091(11) -0.0013(10)
C23 0.0291(13) 0.0252(13) 0.0424(16) 0.0045(11) 0.0149(12) 0.0029(10)
C24 0.0313(13) 0.0240(12) 0.0410(15) 0.0004(11) 0.0207(12) 0.0015(11)
C25 0.0336(13) 0.0327(14) 0.0407(15) -0.0009(11) 0.0222(12) 0.0026(12)
C26 0.0484(17) 0.0365(16) 0.0538(19) -0.0014(14) 0.0256(16) 0.0145(14)
C27 0.0398(16) 0.0529(19) 0.057(2) -0.0047(15) 0.0322(16) -0.0051(15)
C28 0.0434(16) 0.0418(17) 0.0435(17) -0.0067(13) 0.0264(14) 0.0016(14)
C29 0.0347(14) 0.0372(16) 0.0352(15) 0.0056(12) 0.0066(13) 0.0024(12)
C30 0.086(3) 0.049(2) 0.057(2) -0.0023(18) -0.019(2) -0.011(2)
C31 0.100(4) 0.102(4) 0.090(4) -0.043(3) -0.049(3) 0.069(3)
C32 0.076(3) 0.367(11) 0.028(2) 0.041(4) 0.000(2) -0.104(5)
N1 0.0284(10) 0.0197(10) 0.0258(11) 0.0009(8) 0.0120(9) -0.0007(8)
N2 0.0297(10) 0.0201(10) 0.0316(11) -0.0009(9) 0.0151(9) -0.0014(9)

loop_
_atom_type_symbol
_atom_type_description
_atom_type_scat_dispersion_real
_atom_type_scat_dispersion_imag
_atom_type_scat_source
C C -0.0009 0.0002 'International Tables Vol C Tables 4.2.6.8 and 6.1.1.4'
H H 0 0 'International Tables Vol C Tables 4.2.6.8 and 6.1.1.4'
N N -0.0011 0.0005 'International Tables Vol C Tables 4.2.6.8 and 6.1.1.4'
O O -0.0008 0.0009 'International Tables Vol C Tables 4.2.6.8 and 6.1.1.4'
Pd Pd 0.1088 1.4996 'International Tables Vol C Tables 4.2.6.8 and 6.1.1.4'
S S 0.0184 0.0209 'International Tables Vol C Tables 4.2.6.8 and 6.1.1.4'

loop_
_geom_angle_atom_site_label_1
_geom_angle_atom_site_label_2
_geom_angle_atom_site_label_3
_geom_angle
O102 Pd01 N1 107.9(5)
O2 Pd01 N1 178.90(10)
O102 Pd01 N2 171.9(5)
O2 Pd01 N2 99.70(11)
N1 Pd01 N2 80.23(9)
O2 Pd01 O1 84.78(13)
N1 Pd01 O1 95.26(11)
N2 Pd01 O1 175.18(11)
O102 Pd01 O101 86.4(6)
N1 Pd01 O101 165.4(4)
N2 Pd01 O101 85.6(4)
C7 S1 C9 91.28(19)
C8 S2 C5 90.38(16)
C1 O1 Pd01 109.3(3)
C2 O2 Pd01 110.9(2)
O1 C1 C6 122.3(4)
O1 C1 C2 117.5(3)
C6 C1 C2 120.3(3)
O2 C2 C3 122.1(4)
O2 C2 C1 117.5(3)
C3 C2 C1 120.3(4)
C2 C3 C4 120.4(4)
C2 C3 H3 119.8
C4 C3 H3 119.8
C3 C4 C7 132.6(4)
C3 C4 C5 118.7(3)
C7 C4 C5 108.6(4)
C6 C5 C4 121.6(3)
C6 C5 S2 125.2(3)
C4 C5 S2 113.1(3)
C1 C6 C5 118.6(3)
C1 C6 H6 120.7
C5 C6 H6 120.7
C8 C7 C4 116.1(4)
C8 C7 S1 111.5(3)
C4 C7 S1 132.4(3)
C7 C8 C10 114.8(4)
C7 C8 S2 111.7(3)
C10 C8 S2 133.5(3)
C14 C9 C10 121.2(3)
C14 C9 S1 126.4(3)
C10 C9 S1 112.4(3)
C11 C10 C9 118.3(3)
C11 C10 C8 131.7(4)
C9 C10 C8 110.0(4)
C10 C11 C12 121.9(6)
C10 C11 H11 119.1
C12 C11 H11 119.1
C11 C12 C13 117.0(7)
C11 C12 H12 121.5
C13 C12 H12 121.5
C14 C13 C12 122.6(6)
C14 C13 H13 118.7
C12 C13 H13 118.7
C13 C14 C9 119.1(4)
C13 C14 H14 120.4
C9 C14 H14 120.4
C108 S102 C105 88.3(10)
C107 S101 C109 86.8(10)
C101 O101 Pd01 102.8(11)
C102 O102 Pd01 111.2(12)
O101 C101 C102 123.2(18)
O101 C101 C106 117.8(18)
C102 C101 C106 119(2)
O102 C102 C101 115.6(17)
O102 C102 C103 119(2)
C101 C102 C103 125.7(19)
C104 C103 C102 114.3(17)
C104 C103 H103 122.9
C102 C103 H103 122.9
C103 C104 C107 135.6(17)
C103 C104 C105 120.8(16)
C107 C104 C105 103.2(15)
C106 C105 C104 121.0(19)
C106 C105 S102 126.0(16)
C104 C105 S102 112.9(13)
C105 C106 C101 119(2)
C105 C106 H106 120.4
C101 C106 H106 120.4
C108 C107 C104 114(2)
C108 C107 S101 120.7(18)
C104 C107 S101 125.2(15)
C107 C108 C110 111.8(19)
C107 C108 S102 121(2)
C110 C108 S102 126.8(16)
C114 C109 C110 120(2)
C114 C109 S101 125.3(18)
C110 C109 S101 115.1(16)
C111 C110 C109 123.1(19)
C111 C110 C108 131(2)
C109 C110 C108 105.6(18)
C110 C111 C112 115(2)
C110 C111 H111 122.4
C112 C111 H111 122.4
C113 C112 C111 109(3)
C113 C112 H112 125.4
C111 C112 H112 125.4
C112 C113 C114 144(5)
C112 C113 H113 108
C114 C113 H113 108
C113 C114 C109 109(3)
C113 C114 H114 125.6
C109 C114 H114 125.6
N1 C15 C16 121.3(2)
N1 C15 H15 119.4
C16 C15 H15 119.4
C15 C16 C17 120.8(2)
C15 C16 H16 119.6
C17 C16 H16 119.6
C16 C17 C18 117.3(2)
C16 C17 C25 119.1(2)
C18 C17 C25 123.6(2)
C19 C18 C17 120.1(2)
C19 C18 H18 120
C17 C18 H18 120
N1 C19 C18 121.1(2)
N1 C19 C20 113.6(2)
C18 C19 C20 125.3(2)
N2 C20 C21 121.1(2)
N2 C20 C19 113.3(2)
C21 C20 C19 125.6(2)
C20 C21 C22 120.6(2)
C20 C21 H21 119.7
C22 C21 H21 119.7
C23 C22 C21 116.7(2)
C23 C22 C29 122.7(2)
C21 C22 C29 120.6(3)
C24 C23 C22 120.8(2)
C24 C23 H23 119.6
C22 C23 H23 119.6
N2 C24 C23 121.9(2)
N2 C24 H24 119
C23 C24 H24 119
C28 C25 C17 112.6(2)
C28 C25 C27 109.0(2)
C17 C25 C27 107.6(2)
C28 C25 C26 108.8(2)
C17 C25 C26 108.9(2)
C27 C25 C26 109.9(2)
C25 C26 H26A 109.5
C25 C26 H26B 109.5
H26A C26 H26B 109.5
C25 C26 H26C 109.5
H26A C26 H26C 109.5
H26B C26 H26C 109.5
C25 C27 H27A 109.5
C25 C27 H27B 109.5
H27A C27 H27B 109.5
C25 C27 H27C 109.5
H27A C27 H27C 109.5
H27B C27 H27C 109.5
C25 C28 H28A 109.5
C25 C28 H28B 109.5
H28A C28 H28B 109.5
C25 C28 H28C 109.5
H28A C28 H28C 109.5
H28B C28 H28C 109.5
C32 C29 C31 109.9(4)
C32 C29 C30 108.7(4)
C31 C29 C30 106.6(4)
C32 C29 C22 111.5(3)
C31 C29 C22 112.5(3)
C30 C29 C22 107.5(2)
C29 C30 H30A 109.5
C29 C30 H30B 109.5
H30A C30 H30B 109.5
C29 C30 H30C 109.5
H30A C30 H30C 109.5
H30B C30 H30C 109.5
C29 C31 H31A 109.5
C29 C31 H31B 109.5
H31A C31 H31B 109.5
C29 C31 H31C 109.5
H31A C31 H31C 109.5
H31B C31 H31C 109.5
C29 C32 H32A 109.5
C29 C32 H32B 109.5
H32A C32 H32B 109.5
C29 C32 H32C 109.5
H32A C32 H32C 109.5
H32B C32 H32C 109.5
C15 N1 C19 119.5(2)
C15 N1 Pd01 123.74(18)
C19 N1 Pd01 116.76(16)
C24 N2 C20 118.8(2)
C24 N2 Pd01 125.26(18)
C20 N2 Pd01 115.81(17)
N011 C010 C011 178.2(7)
C010 C011 H01A 109.5
C010 C011 H01B 109.5
H01A C011 H01B 109.5
C010 C011 H01C 109.5
H01A C011 H01C 109.5
H01B C011 H01C 109.5

loop_
_geom_bond_atom_site_label_1
_geom_bond_atom_site_label_2
_geom_bond_distance
Pd01 O102 1.846(17)
Pd01 O2 1.963(3)
Pd01 N1 1.990(2)
Pd01 N2 2.002(2)
Pd01 O1 2.020(3)
Pd01 O101 2.058(14)
S1 C7 1.747(4)
S1 C9 1.752(4)
S2 C8 1.745(3)
S2 C5 1.769(3)
O1 C1 1.347(5)
O2 C2 1.351(5)
C1 C6 1.392(5)
C1 C2 1.440(5)
C2 C3 1.382(5)
C3 C4 1.397(6)
C3 H3 0.95
C4 C7 1.422(6)
C4 C5 1.434(5)
C5 C6 1.400(4)
C6 H6 0.95
C7 C8 1.386(5)
C8 C10 1.431(5)
C9 C14 1.400(5)
C9 C10 1.425(5)
C10 C11 1.396(6)
C11 C12 1.413(11)
C11 H11 0.95
C12 C13 1.433(14)
C12 H12 0.95
C13 C14 1.364(7)
C13 H13 0.95
C14 H14 0.95
S102 C108 1.655(19)
S102 C105 1.76(2)
S101 C107 1.73(2)
S101 C109 1.81(2)
O101 C101 1.31(2)
O102 C102 1.36(2)
C101 C102 1.37(3)
C101 C106 1.48(3)
C102 C103 1.46(2)
C103 C104 1.43(3)
C103 H103 0.95
C104 C107 1.50(3)
C104 C105 1.50(2)
C105 C106 1.35(3)
C106 H106 0.95
C107 C108 1.25(3)
C108 C110 1.58(3)
C109 C114 1.34(3)
C109 C110 1.40(3)
C110 C111 1.36(3)
C111 C112 1.50(4)
C111 H111 0.95
C112 C113 1.18(6)
C112 H112 0.95
C113 C114 1.32(6)
C113 H113 0.95
C114 H114 0.95
C15 N1 1.353(3)
C15 C16 1.375(4)
C15 H15 0.95
C16 C17 1.395(4)
C16 H16 0.95
C17 C18 1.397(3)
C17 C25 1.531(4)
C18 C19 1.392(3)
C18 H18 0.95
C19 N1 1.355(3)
C19 C20 1.485(3)
C20 N2 1.371(3)
C20 C21 1.384(4)
C21 C22 1.406(4)
C21 H21 0.95
C22 C23 1.394(4)
C22 C29 1.535(4)
C23 C24 1.382(4)
C23 H23 0.95
C24 N2 1.348(3)
C24 H24 0.95
C25 C28 1.525(4)
C25 C27 1.539(4)
C25 C26 1.545(4)
C26 H26A 0.98
C26 H26B 0.98
C26 H26C 0.98
C27 H27A 0.98
C27 H27B 0.98
C27 H27C 0.98
C28 H28A 0.98
C28 H28B 0.98
C28 H28C 0.98
C29 C32 1.486(5)
C29 C31 1.509(5)
C29 C30 1.521(5)
C30 H30A 0.98
C30 H30B 0.98
C30 H30C 0.98
C31 H31A 0.98
C31 H31B 0.98
C31 H31C 0.98
C32 H32A 0.98
C32 H32B 0.98
C32 H32C 0.98
C010 N011 1.200(9)
C010 C011 1.442(7)
C011 H01A 0.98
C011 H01B 0.98
C011 H01C 0.98
